data_4349718
loop_
_publ_author_name
'Liu, Yu-Ling'
'Zhang, Wen'

_publ_section_title
;
 Cation-templated cyanometallate-based supramolecular rectangular cage
 compounds showing dielectric transitions
;
_journal_issue 8
_journal_name_full 'Inorganic Chemistry Frontiers'
_journal_page_first 1304
_journal_paper_doi 10.1039/C7QI00218A
_journal_volume 4
_journal_year 2017
_chemical_formula_moiety '2(C3 H0.50 Cd0.50 Cl Co0.50 N3), 2(C3 H5 N2)'
_chemical_formula_sum 'C12 H11 Cd Cl2 Co N10'
_chemical_formula_weight 537.55
_space_group_crystal_system tetragonal
_space_group_IT_number 129
_space_group_name_Hall '-P 4a 2a'
_space_group_name_H-M_alt 'P 4/n m m :2'
_atom_sites_solution_hydrogens difmap
_audit_creation_method SHELXL-2014/7
_audit_update_record
;
2017-02-20 deposited with the CCDC.
2017-06-05 downloaded from the CCDC.
;
_cell_angle_alpha 90
_cell_angle_beta 90
_cell_angle_gamma 90
_cell_formula_units_Z 4
_cell_length_a 15.2436(16)
_cell_length_b 15.2436(16)
_cell_length_c 8.650(3)
_cell_measurement_reflns_used 597
_cell_measurement_temperature 113(2)
_cell_measurement_theta_max 27.4855
_cell_measurement_theta_min 1.8892
_cell_volume 2010.0(8)
_computing_structure_refinement 'SHELXL-2014/7 (Sheldrick, 2014)'
_diffrn_ambient_temperature 113(2)
_diffrn_measured_fraction_theta_full 0.991
_diffrn_measured_fraction_theta_max 0.993
_diffrn_measurement_device_type 'Saturn724+ (4x4 bin mode)'
_diffrn_measurement_method CCD_Profile_fitting
_diffrn_radiation_type MoK\a
_diffrn_radiation_wavelength 0.71073
_diffrn_reflns_av_R_equivalents 0.0620
_diffrn_reflns_av_unetI/netI 0.0309
_diffrn_reflns_Laue_measured_fraction_full 0.991
_diffrn_reflns_Laue_measured_fraction_max 0.993
_diffrn_reflns_limit_h_max 19
_diffrn_reflns_limit_h_min -17
_diffrn_reflns_limit_k_max 19
_diffrn_reflns_limit_k_min -19
_diffrn_reflns_limit_l_max 11
_diffrn_reflns_limit_l_min -11
_diffrn_reflns_number 14246
_diffrn_reflns_point_group_measured_fraction_full 0.991
_diffrn_reflns_point_group_measured_fraction_max 0.993
_diffrn_reflns_theta_full 25.242
_diffrn_reflns_theta_max 27.479
_diffrn_reflns_theta_min 1.889
_exptl_absorpt_coefficient_mu 2.167
_exptl_crystal_colour pale-yellow
_exptl_crystal_density_diffrn 1.776
_exptl_crystal_description plate
_exptl_crystal_F_000 1048
_refine_diff_density_max 2.489
_refine_diff_density_min -2.064
_refine_diff_density_rms 0.274
_refine_ls_extinction_method none
_refine_ls_goodness_of_fit_ref 1.159
_refine_ls_hydrogen_treatment mixed
_refine_ls_matrix_type full
_refine_ls_number_parameters 104
_refine_ls_number_reflns 1297
_refine_ls_number_restraints 137
_refine_ls_restrained_S_all 1.406
_refine_ls_R_factor_all 0.0744
_refine_ls_R_factor_gt 0.0651
_refine_ls_shift/su_max 0.000
_refine_ls_shift/su_mean 0.000
_refine_ls_structure_factor_coef Fsqd
_refine_ls_weighting_details 'w=1/[\s^2^(Fo^2^)+(0.0984P)^2^+23.8793P] where P=(Fo^2^+2Fc^2^)/3'
_refine_ls_weighting_scheme calc
_refine_ls_wR_factor_gt 0.1825
_refine_ls_wR_factor_ref 0.2036
_reflns_Friedel_coverage 0.000
_reflns_number_gt 1203
_reflns_number_total 1297
_reflns_threshold_expression 'I > 2\s(I)'
_cod_data_source_file c7qi00218a2.cif
_cod_data_source_block 1-113K
_cod_original_cell_volume 2010.0(9)
_cod_original_sg_symbol_H-M 'P 4/n m m'
_cod_database_code 4349718
_shelx_shelxl_version_number 2014/7
_shelx_space_group_comment
;
The symmetry employed for this shelxl refinement is uniquely defined
by the following loop, which should always be used as a source of
symmetry information in preference to the above space-group names.
They are only intended as comments.
;

loop_
_space_group_symop_operation_xyz
'x, y, z'
'-x+1/2, -y+1/2, z'
'-y+1/2, x, z'
'y, -x+1/2, z'
'-x, y+1/2, -z'
'x+1/2, -y, -z'
'y+1/2, x+1/2, -z'
'-y, -x, -z'
'-x, -y, -z'
'x-1/2, y-1/2, -z'
'y-1/2, -x, -z'
'-y, x-1/2, -z'
'x, -y-1/2, z'
'-x-1/2, y, z'
'-y-1/2, -x-1/2, z'
'y, x, z'

loop_
_atom_site_label
_atom_site_type_symbol
_atom_site_fract_x
_atom_site_fract_y
_atom_site_fract_z
_atom_site_U_iso_or_equiv
_atom_site_adp_type
_atom_site_occupancy
_atom_site_site_symmetry_order
_atom_site_calc_flag
_atom_site_refinement_flags_posn
_atom_site_refinement_flags_adp
_atom_site_refinement_flags_occupancy
C1 C 0.2500 0.2500 1.184(2) 0.015(2) Uani 1 8 d S TU P
C2 C 0.1616(4) 0.1616(4) 0.9631(9) 0.0081(6) Uani 1 2 d S TU P
C3 C 0.2500 0.2500 0.7452(17) 0.0073(7) Uani 1 8 d S TU P
C4 C 0.1613(4) -0.1613(4) 1.0000 0.0086(7) Uani 1 2 d S TU P
C5 C 0.2500 -0.2500 0.7783(3) 0.0081(7) Uani 1 4 d DS TU P
C6 C 0.5129(9) 0.2314(9) 0.714(2) 0.059(3) Uani 0.5 1 d D U P
H6A H 0.5129 0.2159 0.8187 0.070 Uiso 0.5 1 d R U P
C7 C 0.5182(11) 0.2228(11) 0.479(2) 0.059(2) Uani 0.5 1 d D U P
H7A H 0.5182 0.2032 0.3771 0.070 Uiso 0.5 1 d R U P
C8 C 0.5118(11) 0.3086(12) 0.499(2) 0.059(3) Uani 0.5 1 d D U P
H8A H 0.5104 0.3580 0.4352 0.070 Uiso 0.5 1 d R U P
Cd1 Cd 0.0000 0.0000 1.0000 0.0079(4) Uani 1 4 d S T P
Cl1 Cl 0.01780(12) 0.01780(12) 1.2948(2) 0.0185(5) Uani 1 2 d S T P
Co1 Co 0.2500 0.2500 0.9626(2) 0.0067(5) Uani 1 8 d S TU P
Co2 Co 0.2500 -0.2500 1.0000 0.0073(5) Uani 1 8 d DS TU P
H1 H 0.2500 0.2500 1.417(2) 0.009 Uiso 1 8 d DS U P
H2 H 0.2500 -0.2500 0.5000 0.009 Uiso 1 8 d DS U P
N1 N 0.2500 0.2500 1.3150(17) 0.016(2) Uani 1 8 d DS TU P
N2 N 0.1084(3) 0.1084(3) 0.9639(7) 0.0092(8) Uani 1 2 d S TU P
N3 N 0.2500 0.2500 0.6109(15) 0.0092(12) Uani 1 8 d S TU P
N4 N 0.1086(3) -0.1086(3) 1.0000 0.0096(8) Uani 1 2 d S TU P
N5 N 0.2500 -0.2500 0.6449(5) 0.0103(12) Uani 1 4 d DS TU P
N6 N 0.5192(13) 0.1737(12) 0.6072(19) 0.059(2) Uani 0.5 1 d D U P
H6 H 0.5197 0.1173 0.6113 0.070 Uiso 0.5 1 d R U P
N7 N 0.5090(12) 0.3093(11) 0.651(2) 0.059(2) Uani 0.5 1 d D U P
H7 H 0.5090 0.3581 0.7011 0.070 Uiso 0.5 1 d R U P

loop_
_atom_site_aniso_label
_atom_site_aniso_U_11
_atom_site_aniso_U_22
_atom_site_aniso_U_33
_atom_site_aniso_U_23
_atom_site_aniso_U_13
_atom_site_aniso_U_12
C1 0.018(3) 0.018(3) 0.011(4) 0.000 0.000 0.000
C2 0.0093(8) 0.0093(8) 0.0057(12) -0.0003(7) -0.0003(7) 0.0005(9)
C3 0.0087(9) 0.0087(9) 0.0045(13) 0.000 0.000 0.000
C4 0.0095(8) 0.0095(8) 0.0067(12) 0.0002(6) 0.0002(6) 0.0000(9)
C5 0.0092(11) 0.0088(11) 0.0062(12) 0.000 0.000 0.000
C6 0.066(4) 0.042(6) 0.067(6) 0.019(4) 0.014(4) -0.006(4)
C7 0.067(4) 0.042(6) 0.067(6) 0.019(4) 0.014(4) -0.006(4)
C8 0.067(4) 0.042(6) 0.067(6) 0.019(4) 0.014(4) -0.006(4)
Cd1 0.0076(4) 0.0076(4) 0.0084(5) 0.00038(19) 0.00038(19) -0.0001(2)
Cl1 0.0223(7) 0.0223(7) 0.0107(10) -0.0021(6) -0.0021(6) 0.0015(9)
Co1 0.0082(6) 0.0082(6) 0.0039(9) 0.000 0.000 0.000
Co2 0.0083(6) 0.0083(6) 0.0053(9) 0.000 0.000 0.000
N1 0.018(3) 0.018(3) 0.011(4) 0.000 0.000 0.000
N2 0.0102(10) 0.0102(10) 0.0071(14) -0.0003(9) -0.0003(9) 0.0005(12)
N3 0.0107(16) 0.0107(16) 0.006(2) 0.000 0.000 0.000
N4 0.0104(10) 0.0104(10) 0.0078(14) 0.0002(9) 0.0002(9) 0.0002(12)
N5 0.011(2) 0.011(2) 0.009(2) 0.000 0.000 0.000
N6 0.066(4) 0.042(6) 0.067(6) 0.019(4) 0.014(4) -0.006(4)
N7 0.066(4) 0.042(6) 0.067(6) 0.019(4) 0.014(4) -0.006(4)

loop_
_atom_type_symbol
_atom_type_description
_atom_type_scat_dispersion_real
_atom_type_scat_dispersion_imag
_atom_type_scat_source
C C 0.0033 0.0016 'International Tables Vol C Tables 4.2.6.8 and 6.1.1.4'
H H 0.0000 0.0000 'International Tables Vol C Tables 4.2.6.8 and 6.1.1.4'
Cd Cd -0.8075 1.2024 'International Tables Vol C Tables 4.2.6.8 and 6.1.1.4'
Cl Cl 0.1484 0.1585 'International Tables Vol C Tables 4.2.6.8 and 6.1.1.4'
Co Co 0.3494 0.9721 'International Tables Vol C Tables 4.2.6.8 and 6.1.1.4'
N N 0.0061 0.0033 'International Tables Vol C Tables 4.2.6.8 and 6.1.1.4'
O O 0.0106 0.0060 'International Tables Vol C Tables 4.2.6.8 and 6.1.1.4'

loop_
_geom_angle_atom_site_label_1
_geom_angle_atom_site_label_2
_geom_angle_atom_site_label_3
_geom_angle
_geom_angle_site_symmetry_1
_geom_angle_site_symmetry_3
N1 C1 Co1 180.0 . .
N2 C2 Co1 179.7(7) . .
N3 C3 Co1 180.0 . .
N4 C4 Co2 180.0(7) . .
N5 C5 Co2 180.0 . .
C6 C6 N7 139(2) 13_565 13_565
C6 C6 N6 133.4(10) 13_565 .
N7 C6 N6 9.9(19) 13_565 .
C6 C6 N7 24.6(12) 13_565 .
N7 C6 N7 114(3) 13_565 .
N6 C6 N7 109.2(17) . .
C6 C6 N6 32.7(7) 13_565 13_565
N7 C6 N6 107(2) 13_565 13_565
N6 C6 N6 100.8(16) . 13_565
N7 C6 N6 9.9(12) . 13_565
C6 C6 C8 108.1(6) 13_565 13_565
N7 C6 C8 30.9(19) 13_565 13_565
N6 C6 C8 25.9(10) . 13_565
N7 C6 C8 83.7(15) . 13_565
N6 C6 C8 75.7(9) 13_565 13_565
C6 C6 C7 93.7(6) 13_565 .
N7 C6 C7 46(2) 13_565 .
N6 C6 C7 39.9(10) . .
N7 C6 C7 69.3(14) . .
N6 C6 C7 61.0(9) 13_565 .
C8 C6 C7 14.8(9) 13_565 .
C6 C6 H6A 104.6 13_565 .
N7 C6 H6A 116.4 13_565 .
N6 C6 H6A 121.7 . .
N7 C6 H6A 129.1 . .
N6 C6 H6A 137.1 13_565 .
C8 C6 H6A 147.2 13_565 .
C7 C6 H6A 161.6 . .
C8 C7 C7 157(4) 13_565 13_565
C8 C7 C8 149(5) 13_565 .
C7 C7 C8 8.7(12) 13_565 .
C8 C7 N6 38(3) 13_565 .
C7 C7 N6 124.1(12) 13_565 .
C8 C7 N6 116(2) . .
C8 C7 N7 52(4) 13_565 13_565
C7 C7 N7 108.1(8) 13_565 13_565
C8 C7 N7 100.1(18) . 13_565
N6 C7 N7 16.8(11) . 13_565
C8 C7 N6 124(4) 13_565 13_565
C7 C7 N6 35.1(6) 13_565 13_565
C8 C7 N6 27.9(13) . 13_565
N6 C7 N6 88.9(17) . 13_565
N7 C7 N6 73.2(10) 13_565 13_565
C8 C7 C6 74(4) 13_565 .
C7 C7 C6 86.3(6) 13_565 .
C8 C7 C6 78.6(16) . .
N6 C7 C6 37.8(9) . .
N7 C7 C6 22.0(9) 13_565 .
N6 C7 C6 51.3(10) 13_565 .
C8 C7 H7A 91.2 13_565 .
C7 C7 H7A 108.8 13_565 .
C8 C7 H7A 116.3 . .
N6 C7 H7A 127.2 . .
N7 C7 H7A 142.7 13_565 .
N6 C7 H7A 143.9 13_565 .
C6 C7 H7A 164.7 . .
C7 C8 N6 124(5) 13_565 13_565
C7 C8 N7 110(5) 13_565 .
N6 C8 N7 17.8(14) 13_565 .
C7 C8 C7 14(3) 13_565 .
N6 C8 C7 113(2) 13_565 .
N7 C8 C7 98(2) . .
C7 C8 C8 23(4) 13_565 13_565
N6 C8 C8 106.0(15) 13_565 13_565
N7 C8 C8 90.5(12) . 13_565
C7 C8 C8 8.7(12) . 13_565
C7 C8 C6 92(4) 13_565 13_565
N6 C8 C6 34.8(12) 13_565 13_565
N7 C8 C6 18.8(12) . 13_565
C7 C8 C6 79.4(16) . 13_565
C8 C8 C6 71.8(6) 13_565 13_565
C7 C8 H8A 123.3 13_565 .
N6 C8 H8A 110.2 13_565 .
N7 C8 H8A 125.7 . .
C7 C8 H8A 136.0 . .
C8 C8 H8A 143.7 13_565 .
C6 C8 H8A 144.5 13_565 .
N4 Cd1 N4 180.0 9_557 .
N4 Cd1 N2 90.000(1) 9_557 9_557
N4 Cd1 N2 90.000(1) . 9_557
N4 Cd1 N2 90.000(1) 9_557 .
N4 Cd1 N2 90.000(1) . .
N2 Cd1 N2 180.0(3) 9_557 .
N4 Cd1 Cl1 90.0 9_557 .
N4 Cd1 Cl1 90.0 . .
N2 Cd1 Cl1 90.95(17) 9_557 .
N2 Cd1 Cl1 89.05(17) . .
N4 Cd1 Cl1 90.0 9_557 9_557
N4 Cd1 Cl1 90.0 . 9_557
N2 Cd1 Cl1 89.05(17) 9_557 9_557
N2 Cd1 Cl1 90.95(17) . 9_557
Cl1 Cd1 Cl1 180.0 . 9_557
C3 Co1 C2 90.1(2) . .
C3 Co1 C2 90.1(2) . 2
C2 Co1 C2 179.8(5) . 2
C3 Co1 C2 90.1(2) . 4
C2 Co1 C2 90.000(3) . 4
C2 Co1 C2 90.000(2) 2 4
C3 Co1 C2 90.1(2) . 3
C2 Co1 C2 90.000(2) . 3
C2 Co1 C2 90.000(3) 2 3
C2 Co1 C2 179.8(5) 4 3
C3 Co1 C1 180.0 . .
C2 Co1 C1 89.9(2) . .
C2 Co1 C1 89.9(2) 2 .
C2 Co1 C1 89.9(2) 4 .
C2 Co1 C1 89.9(2) 3 .
C4 Co2 C4 180.0(2) 12_557 11_657
C4 Co2 C4 90.000(1) 12_557 2_545
C4 Co2 C4 90.0 11_657 2_545
C4 Co2 C4 90.0 12_557 .
C4 Co2 C4 90.0 11_657 .
C4 Co2 C4 180.0 2_545 .
C4 Co2 C5 90.0 12_557 .
C4 Co2 C5 90.0 11_657 .
C4 Co2 C5 90.0 2_545 .
C4 Co2 C5 90.0 . .
C4 Co2 C5 90.0 12_557 11_657
C4 Co2 C5 90.0 11_657 11_657
C4 Co2 C5 90.0 2_545 11_657
C4 Co2 C5 90.0 . 11_657
C5 Co2 C5 180.0 . 11_657
C1 N1 H1 180.000(17) . .
C2 N2 Cd1 172.8(6) . .
C4 N4 Cd1 180.0(6) . .
C5 N5 H2 180.0 . .
N7 N6 C8 124(4) 13_565 13_565
N7 N6 C6 17(3) 13_565 .
C8 N6 C6 119(2) 13_565 .
N7 N6 C7 110(4) 13_565 .
C8 N6 C7 18.9(18) 13_565 .
C6 N6 C7 102.3(18) . .
N7 N6 C6 28(3) 13_565 13_565
C8 N6 C6 105.9(19) 13_565 13_565
C6 N6 C6 13.9(6) . 13_565
C7 N6 C6 88.5(18) . 13_565
N7 N6 C7 91(4) 13_565 13_565
C8 N6 C7 39.2(12) 13_565 13_565
C6 N6 C7 81.5(14) . 13_565
C7 N6 C7 20.8(9) . 13_565
C6 N6 C7 67.7(13) 13_565 13_565
N7 N6 H6 120.1 13_565 .
C8 N6 H6 108.4 13_565 .
C6 N6 H6 131.1 . .
C7 N6 H6 126.4 . .
C6 N6 H6 145.0 13_565 .
C7 N6 H6 147.3 13_565 .
N6 N7 C6 153(5) 13_565 13_565
N6 N7 C6 143(4) 13_565 .
C6 N7 C6 16.6(13) 13_565 .
N6 N7 C8 38(3) 13_565 .
C6 N7 C8 130(3) 13_565 .
C6 N7 C8 114(2) . .
N6 N7 C7 53(4) 13_565 13_565
C6 N7 C7 112(3) 13_565 13_565
C6 N7 C7 96.0(16) . 13_565
C8 N7 C7 18.0(15) . 13_565
N6 N7 N7 122(4) 13_565 13_565
C6 N7 N7 41(2) 13_565 13_565
C6 N7 N7 24.6(12) . 13_565
C8 N7 N7 89.5(12) . 13_565
C7 N7 N7 71.9(8) 13_565 13_565
N6 N7 H7 86.1 13_565 .
C6 N7 H7 108.9 13_565 .
C6 N7 H7 125.5 . .
C8 N7 H7 120.5 . .
C7 N7 H7 138.0 13_565 .
N7 N7 H7 150.0 13_565 .

loop_
_geom_bond_atom_site_label_1
_geom_bond_atom_site_label_2
_geom_bond_distance
_geom_bond_site_symmetry_2
C1 N1 1.13(2) .
C1 Co1 1.914(17) .
C2 N2 1.148(10) .
C2 Co1 1.905(8) .
C3 N3 1.16(2) .
C3 Co1 1.881(15) .
C4 N4 1.135(11) .
C4 Co2 1.913(8) .
C5 N5 1.154(4) .
C5 Co2 1.918(3) .
C6 C6 0.57(3) 13_565
C6 N7 0.83(2) 13_565
C6 N6 1.279(10) .
C6 N7 1.307(10) .
C6 N6 1.72(2) 13_565
C6 C8 1.96(3) 13_565
C6 C7 2.04(3) .
C6 H6A 0.9356 .
C7 C8 0.52(3) 13_565
C7 C7 0.83(3) 13_565
C7 C8 1.322(10) .
C7 N6 1.339(10) .
C7 N7 1.58(3) 13_565
C7 N6 1.93(2) 13_565
C7 H7A 0.9310 .
C8 C7 0.52(3) 13_565
C8 N6 0.98(3) 13_565
C8 N7 1.318(10) .
C8 C8 1.79(4) 13_565
C8 C6 1.96(3) 13_565
C8 H8A 0.9349 .
Cd1 N4 2.342(8) 9_557
Cd1 N4 2.342(8) .
Cd1 N2 2.358(7) 9_557
Cd1 N2 2.358(7) .
Cd1 Cl1 2.579(2) .
Cd1 Cl1 2.579(2) 9_557
Co1 C2 1.905(8) 2
Co1 C2 1.905(8) 4
Co1 C2 1.905(8) 3
Co2 C4 1.913(8) 12_557
Co2 C4 1.913(8) 11_657
Co2 C4 1.913(8) 2_545
Co2 C5 1.918(3) 11_657
N1 H1 0.880(10) .
N5 H2 1.253(5) .
N6 N7 0.49(2) 13_565
N6 C8 0.98(3) 13_565
N6 C6 1.72(2) 13_565
N6 C7 1.93(2) 13_565
N6 H6 0.8599 .
N7 N6 0.49(2) 13_565
N7 C6 0.83(2) 13_565
N7 C7 1.58(3) 13_565
N7 N7 1.81(4) 13_565
N7 H7 0.8585 .

loop_
_geom_hbond_atom_site_label_D
_geom_hbond_atom_site_label_H
_geom_hbond_atom_site_label_A
_geom_hbond_distance_DH
_geom_hbond_distance_HA
_geom_hbond_distance_DA
_geom_hbond_angle_DHA
_geom_hbond_site_symmetry_A
N7 H7 Cl1 0.86 2.44 3.214(19) 150.7 10_667
N6 H6 Cl1 0.86 2.21 3.039(17) 160.8 11_657
N5 H2 N5 1.253(5) 1.253(5) 2.506(9) 180.000(0) 11_656
N1 H1 N3 0.880(10) 1.68(2) 2.559(19) 180.000(13) 1_556

loop_
_geom_torsion_atom_site_label_1
_geom_torsion_atom_site_label_2
_geom_torsion_atom_site_label_3
_geom_torsion_atom_site_label_4
_geom_torsion
_geom_torsion_site_symmetry_1
_geom_torsion_site_symmetry_4
C8 C7 C8 C7 179.99(13) 13_565 13_565
N6 C7 C8 C7 152(7) . 13_565
N7 C7 C8 C7 157(7) 13_565 13_565
N6 C7 C8 C7 142(9) 13_565 13_565
C6 C7 C8 C7 152(7) . 13_565
C8 C7 C8 N6 38(9) 13_565 13_565
C7 C7 C8 N6 -142(9) 13_565 13_565
N6 C7 C8 N6 10(2) . 13_565
N7 C7 C8 N6 15(3) 13_565 13_565
C6 C7 C8 N6 11(2) . 13_565
C8 C7 C8 N7 28(7) 13_565 .
C7 C7 C8 N7 -152(7) 13_565 .
N6 C7 C8 N7 0.2(3) . .
N7 C7 C8 N7 4.7(11) 13_565 .
N6 C7 C8 N7 -10(2) 13_565 .
C6 C7 C8 N7 0.3(3) . .
C7 C7 C8 C8 -179.99(11) 13_565 13_565
N6 C7 C8 C8 -28(7) . 13_565
N7 C7 C8 C8 -23(6) 13_565 13_565
N6 C7 C8 C8 -38(9) 13_565 13_565
C6 C7 C8 C8 -28(7) . 13_565
C8 C7 C8 C6 29(8) 13_565 13_565
C7 C7 C8 C6 -151(8) 13_565 13_565
N6 C7 C8 C6 1.1(3) . 13_565
N7 C7 C8 C6 5.7(14) 13_565 13_565
N6 C7 C8 C6 -9(2) 13_565 13_565
C6 C7 C8 C6 1.2(3) . 13_565
C6 C6 N6 N7 -126(12) 13_565 13_565
N7 C6 N6 N7 -121(12) . 13_565
N6 C6 N6 N7 -126(12) 13_565 13_565
C8 C6 N6 N7 -112(14) 13_565 13_565
C7 C6 N6 N7 -121(12) . 13_565
C6 C6 N6 C8 -14(3) 13_565 13_565
N7 C6 N6 C8 112(14) 13_565 13_565
N7 C6 N6 C8 -9(2) . 13_565
N6 C6 N6 C8 -14(3) 13_565 13_565
C7 C6 N6 C8 -8.5(19) . 13_565
C6 C6 N6 C7 -5.7(14) 13_565 .
N7 C6 N6 C7 121(12) 13_565 .
N7 C6 N6 C7 -0.4(5) . .
N6 C6 N6 C7 -5.7(14) 13_565 .
C8 C6 N6 C7 8.5(19) 13_565 .
N7 C6 N6 C6 126(12) 13_565 13_565
N7 C6 N6 C6 5.3(13) . 13_565
N6 C6 N6 C6 0.00(2) 13_565 13_565
C8 C6 N6 C6 14(3) 13_565 13_565
C7 C6 N6 C6 5.7(14) . 13_565
C6 C6 N6 C7 -3.9(9) 13_565 13_565
N7 C6 N6 C7 123(12) 13_565 13_565
N7 C6 N6 C7 1.4(6) . 13_565
N6 C6 N6 C7 -3.9(9) 13_565 13_565
C8 C6 N6 C7 10(2) 13_565 13_565
C7 C6 N6 C7 1.8(4) . 13_565
C8 C7 N6 N7 -141(9) 13_565 13_565
C7 C7 N6 N7 21(5) 13_565 13_565
C8 C7 N6 N7 16(4) . 13_565
N6 C7 N6 N7 21(5) 13_565 13_565
C6 C7 N6 N7 16(4) . 13_565
C7 C7 N6 C8 161(4) 13_565 13_565
C8 C7 N6 C8 157(5) . 13_565
N7 C7 N6 C8 141(9) 13_565 13_565
N6 C7 N6 C8 161(4) 13_565 13_565
C6 C7 N6 C8 156(5) . 13_565
C8 C7 N6 C6 -156(5) 13_565 .
C7 C7 N6 C6 5.0(12) 13_565 .
C8 C7 N6 C6 0.1(3) . .
N7 C7 N6 C6 -16(4) 13_565 .
N6 C7 N6 C6 5.0(12) 13_565 .
C8 C7 N6 C6 -158(5) 13_565 13_565
C7 C7 N6 C6 3.7(9) 13_565 13_565
C8 C7 N6 C6 -1.2(4) . 13_565
N7 C7 N6 C6 -17(4) 13_565 13_565
N6 C7 N6 C6 3.7(9) 13_565 13_565
C6 C7 N6 C6 -1.4(3) . 13_565
C8 C7 N6 C7 -161(4) 13_565 13_565
C8 C7 N6 C7 -4.9(11) . 13_565
N7 C7 N6 C7 -21(5) 13_565 13_565
N6 C7 N6 C7 0.000(11) 13_565 13_565
C6 C7 N6 C7 -5.0(12) . 13_565
C6 C6 N7 N6 139(10) 13_565 13_565
N7 C6 N7 N6 -41(10) 13_565 13_565
N6 C6 N7 N6 -32(8) . 13_565
C8 C6 N7 N6 -36(8) 13_565 13_565
C7 C6 N7 N6 -32(8) . 13_565
N7 C6 N7 C6 179.99(3) 13_565 13_565
N6 C6 N7 C6 -171(2) . 13_565
N6 C6 N7 C6 -139(10) 13_565 13_565
C8 C6 N7 C6 -174.6(15) 13_565 13_565
C7 C6 N7 C6 -171(2) . 13_565
C6 C6 N7 C8 171(2) 13_565 .
N7 C6 N7 C8 -9(2) 13_565 .
N6 C6 N7 C8 0.6(7) . .
N6 C6 N7 C8 33(8) 13_565 .
C8 C6 N7 C8 -3.3(9) 13_565 .
C7 C6 N7 C8 0.3(4) . .
C6 C6 N7 C7 169(3) 13_565 13_565
N7 C6 N7 C7 -11(3) 13_565 13_565
N6 C6 N7 C7 -1.7(7) . 13_565
N6 C6 N7 C7 30(7) 13_565 13_565
C8 C6 N7 C7 -5.6(14) 13_565 13_565
C7 C6 N7 C7 -2.0(5) . 13_565
C6 C6 N7 N7 -179.992(13) 13_565 13_565
N6 C6 N7 N7 9(2) . 13_565
N6 C6 N7 N7 41(10) 13_565 13_565
C8 C6 N7 N7 5.4(15) 13_565 13_565
C7 C6 N7 N7 9(2) . 13_565
C7 C8 N7 N6 140(9) 13_565 13_565
C7 C8 N7 N6 147(7) . 13_565
C8 C8 N7 N6 151(6) 13_565 13_565
C6 C8 N7 N6 145(8) 13_565 13_565
C7 C8 N7 C6 -4.1(17) 13_565 13_565
N6 C8 N7 C6 -145(8) 13_565 13_565
C7 C8 N7 C6 2.8(13) . 13_565
C8 C8 N7 C6 6.9(19) 13_565 13_565
C7 C8 N7 C6 -7(2) 13_565 .
N6 C8 N7 C6 -148(7) 13_565 .
C7 C8 N7 C6 -0.5(6) . .
C8 C8 N7 C6 3.6(10) 13_565 .
C6 C8 N7 C6 -3.3(9) 13_565 .
N6 C8 N7 C7 -140(9) 13_565 13_565
C7 C8 N7 C7 6.9(18) . 13_565
C8 C8 N7 C7 11(3) 13_565 13_565
C6 C8 N7 C7 4.1(17) 13_565 13_565
C7 C8 N7 N7 -11(3) 13_565 13_565
N6 C8 N7 N7 -151(6) 13_565 13_565
C7 C8 N7 N7 -4.1(10) . 13_565
C8 C8 N7 N7 -0.003(4) 13_565 13_565
C6 C8 N7 N7 -6.9(19) 13_565 13_565
